data_7040512
loop_
_publ_author_name
'Yan, Yang-Tian'
'Zhang, Wen-Yan'
'Wu, Yun-Long'
'Li, Jiang'
'Xi, Zheng-Ping'
'Wang, Yao-Yu'
'Hou, Lei'

_publ_section_title
;
 Four new 3D metal-organic frameworks constructed by the asymmetrical
 pentacarboxylate: gas sorption behaviour and magnetic properties.
;
_journal_issue 39
_journal_name_full 'Dalton transactions (Cambridge, England : 2003)'
_journal_page_first 15473
_journal_page_last 15480
_journal_paper_doi 10.1039/c6dt02846b
_journal_volume 45
_journal_year 2016
_chemical_formula_moiety 'C27 H18 Co2 N O11, C2 H8 N'
_chemical_formula_sum 'C29 H26 Co2 N2 O11'
_chemical_formula_weight 696.38
_space_group_crystal_system monoclinic
_space_group_IT_number 14
_space_group_name_Hall '-P 2yn'
_space_group_name_H-M_alt 'P 1 21/n 1'
_symmetry_space_group_name_Hall '-P 2yn'
_symmetry_space_group_name_H-M 'P 1 21/n 1'
_atom_sites_solution_hydrogens geom
_atom_sites_solution_primary dual
_audit_block_doi 10.5517/ccdc.csd.cc1lj64g
_audit_creation_date 2016-08-17
_audit_creation_method
;
Olex2 1.2-beta
(compiled 2016.07.26 svn.r3321 for OlexSys, GUI svn.r5206)
;
_audit_update_record
;
2016-08-23 deposited with the CCDC.
2016-08-26 downloaded from the CCDC.
;
_cell_angle_alpha 90
_cell_angle_beta 99.582(4)
_cell_angle_gamma 90
_cell_formula_units_Z 4
_cell_length_a 10.162(2)
_cell_length_b 15.986(4)
_cell_length_c 23.971(6)
_cell_measurement_reflns_used 5989
_cell_measurement_temperature 296.15
_cell_measurement_theta_max 28.215
_cell_measurement_theta_min 2.399
_cell_volume 3839.8(16)
_computing_cell_refinement 'Bruker SAINT'
_computing_data_collection 'Bruker SAINT'
_computing_data_reduction 'Bruker SAINT'
_computing_molecular_graphics 'Olex2 (Dolomanov et al., 2009)'
_computing_publication_material 'Olex2 (Dolomanov et al., 2009)'
_computing_structure_refinement 'ShelXL (Sheldrick, 2015)'
_computing_structure_solution 'ShelXT (Sheldrick, 2015)'
_diffrn_ambient_temperature 296.15
_diffrn_measured_fraction_theta_full 0.995
_diffrn_measured_fraction_theta_max 0.959
_diffrn_measurement_device_type 'Bruker APEX-II CCD'
_diffrn_measurement_method '\f and \w scans'
_diffrn_radiation_type MoK\a
_diffrn_radiation_wavelength 0.71073
_diffrn_reflns_av_R_equivalents 0.0456
_diffrn_reflns_av_unetI/netI 0.0645
_diffrn_reflns_Laue_measured_fraction_full 0.995
_diffrn_reflns_Laue_measured_fraction_max 0.959
_diffrn_reflns_limit_h_max 13
_diffrn_reflns_limit_h_min -13
_diffrn_reflns_limit_k_max 21
_diffrn_reflns_limit_k_min -16
_diffrn_reflns_limit_l_max 28
_diffrn_reflns_limit_l_min -31
_diffrn_reflns_number 23117
_diffrn_reflns_point_group_measured_fraction_full 0.995
_diffrn_reflns_point_group_measured_fraction_max 0.959
_diffrn_reflns_theta_full 25.242
_diffrn_reflns_theta_max 28.422
_diffrn_reflns_theta_min 1.538
_exptl_absorpt_coefficient_mu 0.913
_exptl_absorpt_correction_T_max 0.7457
_exptl_absorpt_correction_T_min 0.5858
_exptl_absorpt_correction_type multi-scan
_exptl_absorpt_process_details
;
SADABS-2008/1 (Bruker,2008) was used for absorption correction.
wR2(int) was 0.0997 before and 0.0580 after correction.
The Ratio of minimum to maximum transmission is 0.7856.
The \l/2 correction factor is 0.0015.
;
_exptl_crystal_colour colourless
_exptl_crystal_colour_primary colourless
_exptl_crystal_density_diffrn 1.205
_exptl_crystal_description block
_exptl_crystal_F_000 1424
_refine_diff_density_max 1.338
_refine_diff_density_min -0.735
_refine_diff_density_rms 0.105
_refine_ls_extinction_method none
_refine_ls_goodness_of_fit_ref 1.047
_refine_ls_hydrogen_treatment constr
_refine_ls_matrix_type full
_refine_ls_number_parameters 441
_refine_ls_number_reflns 9276
_refine_ls_number_restraints 107
_refine_ls_restrained_S_all 1.063
_refine_ls_R_factor_all 0.0869
_refine_ls_R_factor_gt 0.0622
_refine_ls_shift/su_max 0.001
_refine_ls_shift/su_mean 0.000
_refine_ls_structure_factor_coef Fsqd
_refine_ls_weighting_details 'w=1/[\s^2^(Fo^2^)+(0.1295P)^2^] where P=(Fo^2^+2Fc^2^)/3'
_refine_ls_weighting_scheme calc
_refine_ls_wR_factor_gt 0.1857
_refine_ls_wR_factor_ref 0.2023
_reflns_Friedel_coverage 0.000
_reflns_number_gt 6525
_reflns_number_total 9276
_reflns_threshold_expression 'I > 2\s(I)'
_cod_data_source_file c6dt02846b2.cif
_cod_data_source_block 2_sq
_cod_depositor_comments
;Adding full bibliography for 7040511--7040514.cif.

 Adding full bibliography for 7040511--7040514.cif.
;
_cod_original_cell_volume 3839.6(15)
_cod_database_code 7040512
_shelx_space_group_comment
;
The symmetry employed for this shelxl refinement is uniquely defined
by the following loop, which should always be used as a source of
symmetry information in preference to the above space-group names.
They are only intended as comments.
;
_olex2_refinement_description
;
1. Fixed Uiso
 At 1.2 times of:
  All C(H) groups, All N(H,H) groups
 At 1.5 times of:
  All C(H,H,H) groups, All C(H,H,H,H,H,H) groups
2. Restrained distances
 C24-C25A
 1.5 with sigma of 0.02
 C25-O11
 2.6 with sigma of 0.02
 C28-N2
 1.4 with sigma of 0.02
 N2-C29
 1.4 with sigma of 0.02
 C28-C29
 2.5 with sigma of 0.02
3. Uiso/Uaniso restraints and constraints
Uanis(N2) \\sim Ueq, Uanis(C29) \\sim Ueq: with sigma of 0.01 and sigma for
terminal atoms of 0.01
Uanis(C25) \\sim Ueq, Uanis(C25A) \\sim Ueq: with sigma of 0.01 and sigma for
terminal atoms of 0.01
Uanis(C28) \\sim Ueq: with sigma of 0.01 and sigma for terminal atoms of 0.01
Uanis(C28) \\sim Ueq, Uanis(N2) \\sim Ueq, Uanis(C29) \\sim Ueq: with sigma of
0.01 and sigma for terminal atoms of 0.01
4. Rigid body (RIGU) restrains
 O11, O11A, N1, N1A, C24, C25, C25A, C26, C26A, C27
 with sigma for 1-2 distances of 0.004 and sigma for 1-3 distances of 0.004
 N2, C28, C29
 with sigma for 1-2 distances of 0.004 and sigma for 1-3 distances of 0.004
5. Others
 Sof(O11A)=Sof(C25A)=Sof(H25D)=Sof(H25E)=Sof(H25F)=Sof(C26A)=Sof(H26D)=
 Sof(H26E)=Sof(H26F)=1-FVAR(1)
 Sof(O11)=Sof(C25)=Sof(H25A)=Sof(H25B)=Sof(H25C)=Sof(C26)=Sof(H26A)=Sof(H26B)=
 Sof(H26C)=FVAR(1)
 Sof(N1A)=Sof(H27D)=Sof(H27E)=Sof(H27F)=1-FVAR(2)
 Sof(N1)=Sof(H27A)=Sof(H27B)=Sof(H27C)=FVAR(2)
6.a Secondary CH2 refined with riding coordinates:
 N2(H2A,H2B)
6.b Me refined with riding coordinates:
 C27(H27A,H27B,H27C), C27(H27D,H27E,H27F)
6.c Aromatic/amide H refined with riding coordinates:
 C3(H3), C5(H5), C7(H7), C10(H10), C12(H12), C13(H13), C17(H17), C19(H19),
 C21(H21)
6.d Idealised Me refined as rotating group:
 C25(H25A,H25B,H25C), C25A(H25D,H25E,H25F), C26(H26A,H26B,H26C), C26A(H26D,
 H26E,H26F), C28(H28A,H28B,H28C), C29(H29A,H29B,H29C)
;
_shelx_shelxl_version_number 2014/7
_olex2_submission_special_instructions 'No special instructions were received'

loop_
_space_group_symop_operation_xyz
'x, y, z'
'-x+1/2, y+1/2, -z+1/2'
'-x, -y, -z'
'x-1/2, -y-1/2, z-1/2'

loop_
_atom_site_label
_atom_site_type_symbol
_atom_site_fract_x
_atom_site_fract_y
_atom_site_fract_z
_atom_site_U_iso_or_equiv
_atom_site_adp_type
_atom_site_occupancy
_atom_site_site_symmetry_order
_atom_site_calc_flag
_atom_site_refinement_flags_posn
_atom_site_refinement_flags_adp
_atom_site_refinement_flags_occupancy
_atom_site_disorder_assembly
_atom_site_disorder_group
Co1 Co 1.16900(4) 0.49825(3) 0.66578(2) 0.02660(15) Uani 1 1 d . . . . .
Co2 Co 0.98648(5) 0.61151(3) 0.75450(2) 0.03140(16) Uani 1 1 d . . . . .
O1 O 0.9951(3) 0.44422(18) 0.63900(14) 0.0508(7) Uani 1 1 d . . . . .
O2 O 0.9049(3) 0.5273(2) 0.69528(13) 0.0551(8) Uani 1 1 d . . . . .
O3 O 0.4064(3) 0.52590(19) 0.68027(14) 0.0549(8) Uani 1 1 d . . . . .
O4 O 0.2937(2) 0.42929(17) 0.62922(12) 0.0421(6) Uani 1 1 d . . . . .
O5 O 0.4866(4) 0.17974(17) 0.66629(12) 0.0567(8) Uani 1 1 d . . . . .
O6 O 0.6464(4) 0.0893(2) 0.68479(13) 0.0619(9) Uani 1 1 d . . . . .
O7 O 0.6134(3) -0.02442(16) 0.30258(11) 0.0474(7) Uani 1 1 d . . . . .
O8 O 0.7068(3) 0.04886(19) 0.24208(11) 0.0551(8) Uani 1 1 d . . . . .
O9 O 0.8614(3) 0.33199(16) 0.28078(10) 0.0462(7) Uani 1 1 d . . . . .
O10 O 0.8533(3) 0.38731(14) 0.36527(11) 0.0371(6) Uani 1 1 d . . . . .
O11 O 0.8342(7) 0.6865(4) 0.7104(3) 0.0574(18) Uani 0.598(10) 1 d D U P A 1
O11A O 0.9054(14) 0.7241(8) 0.7206(5) 0.078(3) Uani 0.402(10) 1 d . U P A 2
N1 N 0.6922(12) 0.7888(7) 0.6866(5) 0.112(4) Uani 0.592(13) 1 d . U P A 1
N1A N 0.7751(13) 0.8355(7) 0.7035(4) 0.066(3) Uani 0.408(13) 1 d . U P A 2
C1 C 0.8987(3) 0.4697(2) 0.66071(15) 0.0336(8) Uani 1 1 d . . . . .
C2 C 0.7671(3) 0.4263(2) 0.64447(14) 0.0275(7) Uani 1 1 d . . . . .
C3 C 0.7623(3) 0.3496(2) 0.61688(14) 0.0295(7) Uani 1 1 d . . . . .
H3 H 0.8405 0.3257 0.6089 0.035 Uiso 1 1 calc R . . . .
C4 C 0.6413(3) 0.3084(2) 0.60116(13) 0.0277(7) Uani 1 1 d . . . . .
C5 C 0.5249(3) 0.3459(2) 0.61233(13) 0.0273(7) Uani 1 1 d . . . . .
H5 H 0.4434 0.3190 0.6017 0.033 Uiso 1 1 calc R . . . .
C6 C 0.5290(3) 0.4229(2) 0.63904(14) 0.0296(7) Uani 1 1 d . . . . .
C7 C 0.6510(3) 0.4620(2) 0.65624(14) 0.0302(7) Uani 1 1 d . . . . .
H7 H 0.6546 0.5125 0.6758 0.036 Uiso 1 1 calc R . . . .
C8 C 0.4032(4) 0.4628(2) 0.65085(15) 0.0360(8) Uani 1 1 d . . . . .
C9 C 0.6388(4) 0.2273(2) 0.56948(14) 0.0309(7) Uani 1 1 d . . . . .
C10 C 0.6721(4) 0.2294(2) 0.51589(14) 0.0342(8) Uani 1 1 d . . . . .
H10 H 0.6903 0.2809 0.5009 0.041 Uiso 1 1 calc R . . . .
C11 C 0.6797(4) 0.1586(2) 0.48350(15) 0.0398(9) Uani 1 1 d . . . . .
C12 C 0.6572(6) 0.0821(2) 0.50787(18) 0.0584(13) Uani 1 1 d . . . . .
H12 H 0.6641 0.0330 0.4877 0.070 Uiso 1 1 calc R . . . .
C13 C 0.6249(6) 0.0779(2) 0.56150(18) 0.0628(15) Uani 1 1 d . . . . .
H13 H 0.6098 0.0261 0.5768 0.075 Uiso 1 1 calc R . . . .
C14 C 0.6145(4) 0.1496(2) 0.59282(16) 0.0439(10) Uani 1 1 d . . . . .
C15 C 0.5797(5) 0.1393(2) 0.65217(17) 0.0442(10) Uani 1 1 d . . . . .
C16 C 0.7109(4) 0.1649(2) 0.42457(15) 0.0350(8) Uani 1 1 d . . . . .
C17 C 0.7641(4) 0.2384(2) 0.40593(15) 0.0367(8) Uani 1 1 d . . . . .
H17 H 0.7818 0.2831 0.4308 0.044 Uiso 1 1 calc R . . . .
C18 C 0.7912(3) 0.2465(2) 0.35113(14) 0.0304(7) Uani 1 1 d . . . . .
C19 C 0.7650(4) 0.1789(2) 0.31413(14) 0.0315(7) Uani 1 1 d . . . . .
H19 H 0.7840 0.1831 0.2776 0.038 Uiso 1 1 calc R . . . .
C20 C 0.7110(4) 0.10577(19) 0.33121(14) 0.0296(7) Uani 1 1 d . . . . .
C21 C 0.6836(4) 0.0989(2) 0.38597(15) 0.0348(8) Uani 1 1 d . . . . .
H21 H 0.6466 0.0497 0.3971 0.042 Uiso 1 1 calc R . . . .
C22 C 0.8398(3) 0.3272(2) 0.33056(15) 0.0328(8) Uani 1 1 d . . . . .
C23 C 0.6739(4) 0.0368(2) 0.28881(14) 0.0307(7) Uani 1 1 d . . . . .
C24 C 0.7974(6) 0.7585(3) 0.7104(2) 0.0693(13) Uani 1 1 d D U . . .
C25 C 0.5968(15) 0.7275(12) 0.6625(8) 0.161(6) Uani 0.598(10) 1 d D U P A 1
H25A H 0.6336 0.6725 0.6701 0.242 Uiso 0.598(10) 1 calc GR . P A 1
H25B H 0.5755 0.7359 0.6223 0.242 Uiso 0.598(10) 1 calc GR . P A 1
H25C H 0.5172 0.7329 0.6789 0.242 Uiso 0.598(10) 1 calc GR . P A 1
C25A C 0.6681(17) 0.7120(13) 0.7178(9) 0.113(6) Uani 0.402(10) 1 d D U P A 2
H25D H 0.6461 0.6717 0.6879 0.169 Uiso 0.402(10) 1 calc GR . P A 2
H25E H 0.5965 0.7515 0.7164 0.169 Uiso 0.402(10) 1 calc GR . P A 2
H25F H 0.6814 0.6838 0.7536 0.169 Uiso 0.402(10) 1 calc GR . P A 2
C26 C 0.9141(10) 0.8226(6) 0.7314(4) 0.071(3) Uani 0.598(10) 1 d . U P A 1
H26A H 0.9312 0.8236 0.7720 0.107 Uiso 0.598(10) 1 calc GR . P A 1
H26B H 0.8884 0.8774 0.7174 0.107 Uiso 0.598(10) 1 calc GR . P A 1
H26C H 0.9934 0.8055 0.7176 0.107 Uiso 0.598(10) 1 calc GR . P A 1
C26A C 0.9148(19) 0.8752(13) 0.7054(9) 0.101(6) Uani 0.402(10) 1 d . U P A 2
H26D H 0.9813 0.8320 0.7098 0.152 Uiso 0.402(10) 1 calc GR . P A 2
H26E H 0.9325 0.9133 0.7367 0.152 Uiso 0.402(10) 1 calc GR . P A 2
H26F H 0.9172 0.9050 0.6708 0.152 Uiso 0.402(10) 1 calc GR . P A 2
C27 C 0.6548(8) 0.8802(5) 0.6930(4) 0.130(3) Uani 1 1 d . U . . .
H27A H 0.5687 0.8908 0.6709 0.194 Uiso 0.592(13) 1 calc R . P A 1
H27B H 0.6521 0.8918 0.7321 0.194 Uiso 0.592(13) 1 calc R . P A 1
H27C H 0.7200 0.9155 0.6801 0.194 Uiso 0.592(13) 1 calc R . P A 1
H27D H 0.6734 0.9387 0.6900 0.194 Uiso 0.408(13) 1 calc R . P A 2
H27E H 0.6025 0.8610 0.6583 0.194 Uiso 0.408(13) 1 calc R . P A 2
H27F H 0.6061 0.8714 0.7235 0.194 Uiso 0.408(13) 1 calc R . P A 2
N2 N 0.6731(11) 0.3378(7) 0.1596(5) 0.198(4) Uani 1 1 d D U . . .
H2A H 0.6672 0.3547 0.1239 0.238 Uiso 1 1 calc R . . . .
H2B H 0.7534 0.3520 0.1779 0.238 Uiso 1 1 calc R . . . .
C28 C 0.5617(16) 0.3842(10) 0.1879(7) 0.258(7) Uani 1 1 d D U . . .
H28A H 0.5023 0.4140 0.1593 0.387 Uiso 1 1 calc GR . . . .
H28B H 0.6037 0.4230 0.2159 0.387 Uiso 1 1 calc GR . . . .
H28C H 0.5121 0.3437 0.2054 0.387 Uiso 1 1 calc GR . . . .
C29 C 0.6593(11) 0.2503(6) 0.1607(4) 0.154(4) Uani 1 1 d D U . . .
H29A H 0.5910 0.2330 0.1303 0.232 Uiso 1 1 calc GR . . . .
H29B H 0.6351 0.2337 0.1962 0.232 Uiso 1 1 calc GR . . . .
H29C H 0.7424 0.2245 0.1565 0.232 Uiso 1 1 calc GR . . . .

loop_
_atom_site_aniso_label
_atom_site_aniso_U_11
_atom_site_aniso_U_22
_atom_site_aniso_U_33
_atom_site_aniso_U_23
_atom_site_aniso_U_13
_atom_site_aniso_U_12
Co1 0.0276(3) 0.0212(2) 0.0343(3) 0.00239(17) 0.01492(19) -0.00093(17)
Co2 0.0450(3) 0.0231(3) 0.0305(3) -0.00135(18) 0.0192(2) 0.00310(19)
O1 0.0240(13) 0.0460(16) 0.086(2) -0.0105(15) 0.0196(14) -0.0111(11)
O2 0.0497(18) 0.0536(18) 0.0622(19) -0.0257(16) 0.0093(15) -0.0200(15)
O3 0.0444(17) 0.0487(17) 0.076(2) -0.0230(16) 0.0225(15) 0.0056(13)
O4 0.0252(13) 0.0510(16) 0.0534(16) -0.0109(13) 0.0166(11) 0.0037(11)
O5 0.098(2) 0.0337(15) 0.0493(16) 0.0047(12) 0.0455(17) 0.0052(15)
O6 0.078(2) 0.067(2) 0.0487(17) 0.0178(16) 0.0344(17) 0.0088(18)
O7 0.083(2) 0.0266(13) 0.0365(14) -0.0078(11) 0.0208(14) -0.0191(14)
O8 0.079(2) 0.0564(18) 0.0389(15) -0.0185(13) 0.0351(14) -0.0350(16)
O9 0.074(2) 0.0367(14) 0.0332(13) 0.0025(11) 0.0237(13) -0.0255(13)
O10 0.0530(16) 0.0209(12) 0.0396(14) 0.0019(10) 0.0144(12) -0.0034(10)
O11 0.060(4) 0.042(3) 0.068(4) 0.004(3) 0.004(3) 0.025(3)
O11A 0.083(6) 0.067(7) 0.087(7) 0.021(6) 0.024(5) 0.034(5)
N1 0.084(5) 0.076(6) 0.162(9) 0.008(5) -0.021(5) 0.034(4)
N1A 0.077(6) 0.056(5) 0.063(7) -0.009(4) 0.006(5) 0.028(4)
C1 0.0302(18) 0.0300(18) 0.0408(19) 0.0050(16) 0.0068(15) -0.0074(14)
C2 0.0223(16) 0.0285(17) 0.0333(17) -0.0035(13) 0.0091(13) -0.0069(13)
C3 0.0303(17) 0.0258(17) 0.0363(18) -0.0003(14) 0.0170(14) 0.0007(13)
C4 0.0359(18) 0.0262(16) 0.0251(15) -0.0023(13) 0.0165(13) -0.0048(13)
C5 0.0252(16) 0.0274(17) 0.0320(16) -0.0032(13) 0.0122(13) -0.0054(13)
C6 0.0281(17) 0.0327(18) 0.0313(17) -0.0006(14) 0.0149(14) 0.0011(13)
C7 0.0375(19) 0.0217(16) 0.0346(17) -0.0069(13) 0.0147(15) -0.0017(13)
C8 0.0324(19) 0.042(2) 0.0372(19) -0.0003(16) 0.0165(15) 0.0031(16)
C9 0.0417(19) 0.0214(16) 0.0336(17) -0.0047(13) 0.0185(15) -0.0077(14)
C10 0.050(2) 0.0244(17) 0.0329(17) -0.0022(14) 0.0212(16) -0.0096(15)
C11 0.064(3) 0.0255(18) 0.0370(19) -0.0075(15) 0.0280(18) -0.0124(16)
C12 0.114(4) 0.0256(19) 0.046(2) -0.0079(17) 0.045(3) -0.010(2)
C13 0.126(4) 0.0233(19) 0.052(3) -0.0006(18) 0.053(3) -0.012(2)
C14 0.071(3) 0.0298(19) 0.040(2) -0.0043(16) 0.035(2) -0.0114(18)
C15 0.072(3) 0.0266(18) 0.043(2) -0.0043(17) 0.036(2) -0.0137(18)
C16 0.053(2) 0.0230(16) 0.0354(18) -0.0048(14) 0.0248(17) -0.0095(15)
C17 0.058(2) 0.0219(17) 0.0350(18) -0.0057(14) 0.0214(17) -0.0108(16)
C18 0.0374(19) 0.0223(16) 0.0348(17) 0.0017(13) 0.0155(15) -0.0052(13)
C19 0.044(2) 0.0256(17) 0.0294(16) -0.0018(13) 0.0179(15) -0.0070(14)
C20 0.0413(19) 0.0216(16) 0.0298(16) -0.0028(13) 0.0173(14) -0.0024(13)
C21 0.053(2) 0.0193(16) 0.0380(19) -0.0029(13) 0.0246(17) -0.0112(14)
C22 0.0380(19) 0.0235(17) 0.0390(19) 0.0005(14) 0.0127(15) -0.0047(14)
C23 0.0391(19) 0.0246(17) 0.0316(17) -0.0061(14) 0.0153(14) -0.0045(14)
C24 0.083(3) 0.056(3) 0.069(3) -0.001(2) 0.015(2) 0.028(2)
C25 0.143(8) 0.147(8) 0.185(10) -0.014(7) 0.000(7) -0.016(6)
C25A 0.106(7) 0.106(8) 0.125(10) 0.011(7) 0.019(6) 0.003(6)
C26 0.076(5) 0.055(5) 0.077(6) -0.003(4) -0.006(4) 0.023(4)
C26A 0.096(8) 0.093(10) 0.115(15) 0.000(9) 0.019(8) 0.005(7)
C27 0.093(5) 0.089(5) 0.194(9) -0.002(5) -0.015(5) 0.051(4)
N2 0.190(7) 0.157(6) 0.235(8) -0.020(6) -0.003(6) -0.037(5)
C28 0.233(10) 0.243(10) 0.290(11) -0.055(8) 0.018(8) -0.018(7)
C29 0.171(7) 0.128(6) 0.155(7) -0.005(5) 0.001(6) -0.007(5)

loop_
_atom_type_symbol
_atom_type_description
_atom_type_scat_dispersion_real
_atom_type_scat_dispersion_imag
_atom_type_scat_source
C C 0.0033 0.0016 'International Tables Vol C Tables 4.2.6.8 and 6.1.1.4'
H H 0.0000 0.0000 'International Tables Vol C Tables 4.2.6.8 and 6.1.1.4'
Co Co 0.3494 0.9721 'International Tables Vol C Tables 4.2.6.8 and 6.1.1.4'
N N 0.0061 0.0033 'International Tables Vol C Tables 4.2.6.8 and 6.1.1.4'
O O 0.0106 0.0060 'International Tables Vol C Tables 4.2.6.8 and 6.1.1.4'

loop_
_geom_angle_atom_site_label_1
_geom_angle_atom_site_label_2
_geom_angle_atom_site_label_3
_geom_angle
_geom_angle_site_symmetry_1
_geom_angle_site_symmetry_3
O1 Co1 O4 102.45(12) . 1_655
O8 Co1 O1 99.28(15) 4_666 .
O8 Co1 O4 99.11(11) 4_666 1_655
O8 Co1 O10 134.58(12) 4_666 3_766
O10 Co1 O1 104.02(12) 3_766 .
O10 Co1 O4 112.88(11) 3_766 1_655
O2 Co2 O5 157.45(12) . 2_656
O2 Co2 O6 97.65(13) . 2_656
O2 Co2 O7 94.93(13) . 4_666
O2 Co2 O9 104.31(11) . 3_766
O2 Co2 O11 81.1(2) . .
O2 Co2 O11A 102.2(4) . .
O2 Co2 C15 127.51(14) . 2_656
O5 Co2 O6 59.83(12) 2_656 2_656
O5 Co2 C15 29.94(13) 2_656 2_656
O6 Co2 C15 29.94(13) 2_656 2_656
O7 Co2 O5 82.92(11) 4_666 2_656
O7 Co2 O6 85.27(13) 4_666 2_656
O7 Co2 C15 81.84(12) 4_666 2_656
O9 Co2 O5 98.24(11) 3_766 2_656
O9 Co2 O6 157.96(12) 3_766 2_656
O9 Co2 O7 94.60(12) 3_766 4_666
O9 Co2 O11 94.7(2) 3_766 .
O9 Co2 C15 128.18(13) 3_766 2_656
O11 Co2 O5 97.4(2) . 2_656
O11 Co2 O6 86.7(2) . 2_656
O11 Co2 O7 170.5(2) . 4_666
O11 Co2 C15 93.7(2) . 2_656
O11A Co2 O5 83.8(4) . 2_656
O11A Co2 O6 98.8(3) . 2_656
O11A Co2 O7 161.7(5) . 4_666
O11A Co2 O9 74.9(4) . 3_766
O11A Co2 C15 92.8(3) . 2_656
C1 O1 Co1 116.2(3) . .
C1 O2 Co2 159.1(3) . .
C8 O4 Co1 99.6(2) . 1_455
C15 O5 Co2 89.2(2) . 2_646
C15 O6 Co2 89.0(2) . 2_646
C23 O7 Co2 131.9(2) . 4_565
C23 O8 Co1 138.3(2) . 4_565
C22 O9 Co2 132.2(2) . 3_766
C22 O10 Co1 117.6(2) . 3_766
C24 O11 Co2 138.2(6) . .
C24 O11A Co2 138.8(11) . .
C24 N1 C25 113.4(11) . .
C24 N1 C27 123.0(11) . .
C25 N1 C27 122.2(10) . .
C24 N1A C26A 104.7(11) . .
C24 N1A C27 130.9(12) . .
C27 N1A C26A 124.3(12) . .
O1 C1 C2 117.9(3) . .
O2 C1 O1 124.5(3) . .
O2 C1 C2 117.6(3) . .
C3 C2 C1 119.4(3) . .
C7 C2 C1 120.7(3) . .
C7 C2 C3 119.9(3) . .
C2 C3 C4 120.4(3) . .
C3 C4 C5 119.0(3) . .
C3 C4 C9 119.1(3) . .
C5 C4 C9 121.8(3) . .
C6 C5 C4 120.7(3) . .
C5 C6 C7 119.7(3) . .
C5 C6 C8 120.3(3) . .
C7 C6 C8 120.0(3) . .
C2 C7 C6 120.2(3) . .
O3 C8 O4 121.4(3) . .
O3 C8 C6 121.1(3) . .
O4 C8 C6 117.5(3) . .
C10 C9 C4 117.7(3) . .
C10 C9 C14 118.6(3) . .
C14 C9 C4 123.6(3) . .
C11 C10 C9 123.3(3) . .
C10 C11 C12 117.1(3) . .
C10 C11 C16 120.9(3) . .
C12 C11 C16 121.9(3) . .
C13 C12 C11 121.0(4) . .
C12 C13 C14 121.1(4) . .
C9 C14 C15 123.4(3) . .
C13 C14 C9 118.9(3) . .
C13 C14 C15 117.7(3) . .
O5 C15 Co2 60.86(19) . 2_646
O5 C15 C14 120.2(4) . .
O6 C15 Co2 61.11(19) . 2_646
O6 C15 O5 121.8(3) . .
O6 C15 C14 118.0(4) . .
C14 C15 Co2 175.2(3) . 2_646
C17 C16 C11 120.7(3) . .
C17 C16 C21 117.8(3) . .
C21 C16 C11 121.4(3) . .
C18 C17 C16 121.9(3) . .
C17 C18 C19 118.7(3) . .
C17 C18 C22 121.3(3) . .
C19 C18 C22 119.8(3) . .
C20 C19 C18 120.6(3) . .
C19 C20 C21 119.9(3) . .
C19 C20 C23 119.1(3) . .
C21 C20 C23 120.9(3) . .
C20 C21 C16 121.0(3) . .
O9 C22 O10 124.4(3) . .
O9 C22 C18 119.1(3) . .
O10 C22 C18 116.4(3) . .
O7 C23 O8 126.1(3) . .
O7 C23 C20 118.8(3) . .
O8 C23 C20 115.1(3) . .
O11 C24 N1 128.5(9) . .
O11 C24 C26 113.6(6) . .
O11A C24 N1A 127.3(11) . .
O11A C24 C25A 121.1(11) . .
N1 C24 C26 116.2(8) . .
N1A C24 C25A 110.4(11) . .
C29 N2 C28 112.0(10) . .

loop_
_geom_bond_atom_site_label_1
_geom_bond_atom_site_label_2
_geom_bond_distance
_geom_bond_site_symmetry_2
Co1 O1 1.976(3) .
Co1 O4 1.990(2) 1_655
Co1 O8 1.956(3) 4_666
Co1 O10 1.974(2) 3_766
Co2 O2 2.030(3) .
Co2 O5 2.167(3) 2_656
Co2 O6 2.173(3) 2_656
Co2 O7 2.106(3) 4_666
Co2 O9 2.087(3) 3_766
Co2 O11 2.099(5) .
Co2 O11A 2.087(10) .
Co2 C15 2.481(4) 2_656
O1 C1 1.252(4) .
O2 C1 1.233(5) .
O3 C8 1.228(5) .
O4 Co1 1.990(2) 1_455
O4 C8 1.265(5) .
O5 Co2 2.167(3) 2_646
O5 C15 1.239(5) .
O6 Co2 2.173(3) 2_646
O6 C15 1.238(5) .
O7 Co2 2.106(3) 4_565
O7 C23 1.230(4) .
O8 Co1 1.956(3) 4_565
O8 C23 1.236(4) .
O9 Co2 2.087(2) 3_766
O9 C22 1.251(4) .
O10 Co1 1.974(2) 3_766
O10 C22 1.263(4) .
O11 C24 1.209(7) .
O11A C24 1.216(12) .
N1 C24 1.224(11) .
N1 C25 1.43(2) .
N1 C27 1.524(13) .
N1A C24 1.258(12) .
N1A C26A 1.55(2) .
N1A C27 1.402(12) .
C1 C2 1.499(5) .
C2 C3 1.390(5) .
C2 C7 1.381(4) .
C3 C4 1.391(5) .
C4 C5 1.391(4) .
C4 C9 1.500(4) .
C5 C6 1.384(5) .
C6 C7 1.389(5) .
C6 C8 1.498(5) .
C9 C10 1.382(4) .
C9 C14 1.401(5) .
C10 C11 1.381(5) .
C11 C12 1.390(5) .
C11 C16 1.502(5) .
C12 C13 1.381(5) .
C13 C14 1.384(5) .
C14 C15 1.531(5) .
C15 Co2 2.481(4) 2_646
C16 C17 1.397(4) .
C16 C21 1.400(5) .
C17 C18 1.392(4) .
C18 C19 1.395(5) .
C18 C22 1.495(4) .
C19 C20 1.382(4) .
C20 C21 1.391(4) .
C20 C23 1.504(4) .
C24 C25A 1.545(14) .
C24 C26 1.585(12) .
N2 C28 1.596(13) .
N2 C29 1.407(11) .
